data_4109411
loop_
_publ_author_name
'Bryan D. Stubbert'
'Tobin J. Marks'

_publ_contact_author_email t-marks@northwestern.edu
_publ_contact_author_name 'Tobin J. Marks'
_publ_section_title
;
 Mechanistic Investigation of Intramolecular Aminoalkene and Aminoalkyne
 Hydroamination/Cyclization Catalyzed by Highly Electrophilic, Tetravalent
 Constrained Geometry 4d and 5f Complexes. Evidence for an M-N \s-Bonded
 Insertive Pathway
;
_journal_name_full 'Journal of the American Chemical Society'
_journal_page_first 6149
_journal_page_last 6167
_journal_paper_doi 10.1021/ja0675898
_journal_volume 129
_journal_year 2007
_chemical_formula_moiety 'C21 H45 Cl N2 Si3 U'
_chemical_formula_sum 'C21 H45 Cl N2 Si3 U'
_chemical_formula_weight 683.34
_chemical_name_common (CGC)U[N(SiMe3)2]Cl
_chemical_name_systematic
; 
 ? 
;
_space_group_IT_number 2
_symmetry_cell_setting triclinic
_symmetry_space_group_name_Hall '-P 1'
_symmetry_space_group_name_H-M 'P -1'
_atom_sites_solution_hydrogens geom
_atom_sites_solution_primary direct
_atom_sites_solution_secondary difmap
_audit_creation_method SHELXL-97
_cell_angle_alpha 99.175(7)
_cell_angle_beta 90.657(9)
_cell_angle_gamma 95.203(8)
_cell_formula_units_Z 2
_cell_length_a 8.9653(8)
_cell_length_b 11.9961(15)
_cell_length_c 13.5399(10)
_cell_measurement_temperature 153(2)
_cell_volume 1431.1(2)
_computing_structure_refinement 'SHELXL-97 (Sheldrick, 1997)'
_computing_structure_solution 'SHELXS-97 (Sheldrick, 1990)'
_diffrn_ambient_temperature 153(2)
_diffrn_measured_fraction_theta_full 0.99
_diffrn_measured_fraction_theta_max 0.882
_diffrn_radiation_monochromator graphite
_diffrn_radiation_source 'fine-focus sealed tube'
_diffrn_radiation_type MoK\a
_diffrn_radiation_wavelength 0.71073
_diffrn_reflns_av_R_equivalents 0.0841
_diffrn_reflns_av_sigmaI/netI 0.0696
_diffrn_reflns_limit_h_max 11
_diffrn_reflns_limit_h_min -11
_diffrn_reflns_limit_k_max 15
_diffrn_reflns_limit_k_min -15
_diffrn_reflns_limit_l_max 17
_diffrn_reflns_limit_l_min -17
_diffrn_reflns_number 13047
_diffrn_reflns_theta_full 26
_diffrn_reflns_theta_max 28.61
_diffrn_reflns_theta_min 1.52
_exptl_absorpt_coefficient_mu 5.900
_exptl_absorpt_correction_T_max 0.86
_exptl_absorpt_correction_T_min 0.34
_exptl_absorpt_correction_type empirical
_exptl_crystal_colour orange
_exptl_crystal_density_diffrn 1.586
_exptl_crystal_description tabular
_exptl_crystal_F_000 672
_exptl_crystal_size_max 0.182
_exptl_crystal_size_mid 0.108
_exptl_crystal_size_min 0.025
_refine_diff_density_max 1.785
_refine_diff_density_min -1.594
_refine_diff_density_rms 0.135
_refine_ls_extinction_method none
_refine_ls_goodness_of_fit_ref 1.098
_refine_ls_hydrogen_treatment constr
_refine_ls_matrix_type full
_refine_ls_number_parameters 268
_refine_ls_number_reflns 6466
_refine_ls_number_restraints 0
_refine_ls_restrained_S_all 1.098
_refine_ls_R_factor_all 0.0296
_refine_ls_R_factor_gt 0.0274
_refine_ls_shift/su_max 0.001
_refine_ls_shift/su_mean 0.000
_refine_ls_structure_factor_coef Fsqd
_refine_ls_weighting_details 'calc w=1/[\s^2^(Fo^2^)+(0.0317P)^2^+0.0000P] where P=(Fo^2^+2Fc^2^)/3'
_refine_ls_weighting_scheme calc
_refine_ls_wR_factor_gt 0.0726
_refine_ls_wR_factor_ref 0.0738
_reflns_number_gt 6073
_reflns_number_total 6466
_reflns_threshold_expression >2sigma(I)
_cod_data_source_file ja0675898si20061024_063115.cif
_cod_data_source_block s62sm_face1
_cod_database_code 4109411

loop_
_symmetry_equiv_pos_as_xyz
'x, y, z'
'-x, -y, -z'

loop_
_atom_site_label
_atom_site_type_symbol
_atom_site_fract_x
_atom_site_fract_y
_atom_site_fract_z
_atom_site_U_iso_or_equiv
_atom_site_adp_type
_atom_site_occupancy
_atom_site_symmetry_multiplicity
_atom_site_calc_flag
_atom_site_refinement_flags
U1 U 0.277099(11) 0.696984(10) 0.801503(8) 0.01691(5) Uani 1 1 d .
Si2 Si 0.37939(12) 0.95479(10) 0.72923(8) 0.0275(2) Uani 1 1 d .
Si1 Si 0.14053(9) 0.43870(8) 0.81278(7) 0.01860(19) Uani 1 1 d .
Cl1 Cl 0.53165(9) 0.74157(9) 0.90211(7) 0.0305(2) Uani 1 1 d .
C1 C 0.0774(3) 0.5705(3) 0.8869(2) 0.0174(6) Uani 1 1 d .
C11 C -0.0100(4) 0.3543(3) 0.7275(3) 0.0291(8) Uani 1 1 d .
H11A H -0.0262 0.3929 0.6702 0.044 Uiso 1 1 calc R
H11B H -0.1032 0.3476 0.7641 0.044 Uiso 1 1 calc R
H11C H 0.0208 0.2786 0.7037 0.044 Uiso 1 1 calc R
C10 C 0.2056(4) 0.3360(4) 0.8908(3) 0.0295(8) Uani 1 1 d .
H10A H 0.2188 0.2639 0.8478 0.044 Uiso 1 1 calc R
H10B H 0.1308 0.3233 0.9411 0.044 Uiso 1 1 calc R
H10C H 0.3012 0.3671 0.9245 0.044 Uiso 1 1 calc R
C7 C 0.1967(4) 0.8429(4) 1.0635(3) 0.0307(8) Uani 1 1 d .
H7A H 0.1297 0.8456 1.1203 0.046 Uiso 1 1 calc R
H7B H 0.2025 0.9157 1.0389 0.046 Uiso 1 1 calc R
H7C H 0.2969 0.8283 1.0849 0.046 Uiso 1 1 calc R
C2 C 0.1666(3) 0.6352(3) 0.9706(2) 0.0189(6) Uani 1 1 d .
C8 C -0.0474(4) 0.8643(3) 0.8948(3) 0.0295(8) Uani 1 1 d .
H8A H -0.0716 0.8642 0.8240 0.044 Uiso 1 1 calc R
H8B H 0.0198 0.9319 0.9207 0.044 Uiso 1 1 calc R
H8C H -0.1397 0.8648 0.9328 0.044 Uiso 1 1 calc R
C6 C 0.2724(4) 0.5878(3) 1.0366(3) 0.0259(8) Uani 1 1 d .
H6A H 0.3175 0.6489 1.0878 0.039 Uiso 1 1 calc R
H6B H 0.3515 0.5538 0.9959 0.039 Uiso 1 1 calc R
H6C H 0.2173 0.5297 1.0689 0.039 Uiso 1 1 calc R
C5 C -0.0080(3) 0.6504(3) 0.8494(3) 0.0201(7) Uani 1 1 d .
C4 C 0.0286(4) 0.7596(3) 0.9054(3) 0.0211(7) Uani 1 1 d .
C9 C -0.1321(4) 0.6242(4) 0.7695(3) 0.0266(8) Uani 1 1 d .
H9A H -0.1173 0.5529 0.7257 0.040 Uiso 1 1 calc R
H9B H -0.1298 0.6858 0.7297 0.040 Uiso 1 1 calc R
H9C H -0.2293 0.6170 0.8014 0.040 Uiso 1 1 calc R
C3 C 0.1369(4) 0.7494(3) 0.9808(3) 0.0214(7) Uani 1 1 d .
Si3 Si 0.17423(11) 0.79161(9) 0.58239(8) 0.0229(2) Uani 1 1 d .
C21 C 0.2920(5) 0.8191(4) 0.4742(3) 0.0360(9) Uani 1 1 d .
H21A H 0.3269 0.8999 0.4823 0.054 Uiso 1 1 calc R
H21B H 0.2323 0.7973 0.4118 0.054 Uiso 1 1 calc R
H21C H 0.3786 0.7744 0.4716 0.054 Uiso 1 1 calc R
N2 N 0.2737(3) 0.8243(3) 0.6957(2) 0.0222(6) Uani 1 1 d .
N1 N 0.2786(3) 0.5113(3) 0.7517(2) 0.0174(6) Uani 1 1 d .
C19 C 0.0024(5) 0.8700(4) 0.5809(4) 0.0417(11) Uani 1 1 d .
H19A H -0.0616 0.8541 0.6361 0.063 Uiso 1 1 calc R
H19B H -0.0529 0.8450 0.5172 0.063 Uiso 1 1 calc R
H19C H 0.0320 0.9516 0.5886 0.063 Uiso 1 1 calc R
C13 C 0.5069(4) 0.4086(3) 0.7452(3) 0.0262(8) Uani 1 1 d .
H13A H 0.5385 0.4604 0.8068 0.039 Uiso 1 1 calc R
H13B H 0.5947 0.3923 0.7047 0.039 Uiso 1 1 calc R
H13C H 0.4585 0.3378 0.7621 0.039 Uiso 1 1 calc R
C15 C 0.4816(4) 0.5621(3) 0.6429(3) 0.0241(7) Uani 1 1 d .
H15A H 0.4120 0.5973 0.6037 0.036 Uiso 1 1 calc R
H15B H 0.5610 0.5329 0.5998 0.036 Uiso 1 1 calc R
H15C H 0.5260 0.6187 0.6981 0.036 Uiso 1 1 calc R
C20 C 0.1095(5) 0.6359(4) 0.5592(3) 0.0323(9) Uani 1 1 d .
H20A H 0.1841 0.5943 0.5202 0.048 Uiso 1 1 calc R
H20B H 0.0134 0.6237 0.5220 0.048 Uiso 1 1 calc R
H20C H 0.0972 0.6086 0.6234 0.048 Uiso 1 1 calc R
C12 C 0.3961(4) 0.4637(3) 0.6856(2) 0.0211(7) Uani 1 1 d .
C14 C 0.3258(4) 0.3766(3) 0.5985(3) 0.0261(8) Uani 1 1 d .
H14A H 0.2752 0.3119 0.6247 0.039 Uiso 1 1 calc R
H14B H 0.4044 0.3503 0.5532 0.039 Uiso 1 1 calc R
H14C H 0.2529 0.4118 0.5619 0.039 Uiso 1 1 calc R
C18 C 0.3128(6) 1.0715(4) 0.6695(4) 0.0498(13) Uani 1 1 d .
H18A H 0.3079 1.0486 0.5967 0.075 Uiso 1 1 calc R
H18B H 0.3825 1.1398 0.6870 0.075 Uiso 1 1 calc R
H18C H 0.2130 1.0874 0.6935 0.075 Uiso 1 1 calc R
C16 C 0.3690(5) 1.0024(4) 0.8667(3) 0.0396(10) Uani 1 1 d .
H16A H 0.2651 1.0142 0.8840 0.059 Uiso 1 1 calc R
H16B H 0.4325 1.0736 0.8860 0.059 Uiso 1 1 calc R
H16C H 0.4038 0.9443 0.9025 0.059 Uiso 1 1 calc R
C17 C 0.5809(5) 0.9400(4) 0.6951(4) 0.0429(11) Uani 1 1 d .
H17A H 0.6218 0.8856 0.7325 0.064 Uiso 1 1 calc R
H17B H 0.6393 1.0139 0.7120 0.064 Uiso 1 1 calc R
H17C H 0.5861 0.9128 0.6232 0.064 Uiso 1 1 calc R

loop_
_atom_site_aniso_label
_atom_site_aniso_U_11
_atom_site_aniso_U_22
_atom_site_aniso_U_33
_atom_site_aniso_U_23
_atom_site_aniso_U_13
_atom_site_aniso_U_12
U1 0.01666(7) 0.01725(8) 0.01747(8) 0.00493(5) 0.00099(4) 0.00127(4)
Si2 0.0369(5) 0.0194(5) 0.0261(5) 0.0059(4) 0.0001(4) -0.0023(4)
Si1 0.0193(4) 0.0179(5) 0.0188(4) 0.0042(4) 0.0019(3) 0.0009(3)
Cl1 0.0220(4) 0.0416(6) 0.0263(4) 0.0032(4) -0.0043(3) -0.0008(3)
C1 0.0148(13) 0.0185(17) 0.0194(16) 0.0053(13) 0.0013(11) 0.0006(11)
C11 0.0257(16) 0.023(2) 0.035(2) -0.0025(16) 0.0032(14) -0.0035(14)
C10 0.0363(19) 0.025(2) 0.032(2) 0.0148(17) 0.0099(16) 0.0094(16)
C7 0.0340(18) 0.027(2) 0.027(2) -0.0032(16) 0.0004(15) -0.0012(15)
C2 0.0177(13) 0.0223(18) 0.0180(16) 0.0082(13) 0.0019(11) 0.0003(12)
C8 0.0286(17) 0.022(2) 0.039(2) 0.0016(16) 0.0002(15) 0.0110(14)
C6 0.0301(17) 0.031(2) 0.0177(16) 0.0089(15) -0.0015(13) 0.0004(15)
C5 0.0165(13) 0.0227(19) 0.0208(16) 0.0035(14) 0.0010(12) 0.0002(12)
C4 0.0204(14) 0.0215(19) 0.0217(17) 0.0029(14) 0.0033(12) 0.0037(13)
C9 0.0221(15) 0.030(2) 0.0288(19) 0.0063(16) -0.0054(13) 0.0029(14)
C3 0.0238(15) 0.0235(19) 0.0159(16) -0.0002(14) 0.0043(12) 0.0025(13)
Si3 0.0274(4) 0.0216(5) 0.0215(5) 0.0089(4) -0.0026(4) 0.0019(4)
C21 0.049(2) 0.035(3) 0.0232(19) 0.0067(17) 0.0026(17) -0.0034(19)
N2 0.0273(13) 0.0182(16) 0.0221(15) 0.0069(12) -0.0032(11) 0.0009(11)
N1 0.0186(12) 0.0184(15) 0.0154(13) 0.0013(11) 0.0029(10) 0.0044(10)
C19 0.049(2) 0.033(3) 0.046(3) 0.014(2) -0.015(2) 0.014(2)
C13 0.0235(16) 0.029(2) 0.0275(19) 0.0064(16) 0.0025(13) 0.0089(14)
C15 0.0244(15) 0.026(2) 0.0225(17) 0.0060(14) 0.0063(13) 0.0029(13)
C20 0.0352(19) 0.026(2) 0.036(2) 0.0108(17) -0.0118(16) -0.0035(16)
C12 0.0226(15) 0.0261(19) 0.0156(15) 0.0046(14) 0.0037(12) 0.0060(13)
C14 0.0304(17) 0.025(2) 0.0222(17) 0.0004(15) 0.0053(13) 0.0037(14)
C18 0.080(3) 0.020(2) 0.049(3) 0.009(2) -0.009(3) 0.000(2)
C16 0.051(2) 0.033(3) 0.030(2) -0.0072(19) -0.0021(18) 0.0006(19)
C17 0.037(2) 0.039(3) 0.050(3) 0.008(2) 0.0088(19) -0.0095(19)

loop_
_atom_type_symbol
_atom_type_description
_atom_type_scat_dispersion_real
_atom_type_scat_dispersion_imag
_atom_type_scat_source
C C 0.0033 0.0016 'International Tables Vol C Tables 4.2.6.8 and 6.1.1.4'
H H 0.0000 0.0000 'International Tables Vol C Tables 4.2.6.8 and 6.1.1.4'
N N 0.0061 0.0033 'International Tables Vol C Tables 4.2.6.8 and 6.1.1.4'
Si Si 0.0817 0.0704 'International Tables Vol C Tables 4.2.6.8 and 6.1.1.4'
Cl Cl 0.1484 0.1585 'International Tables Vol C Tables 4.2.6.8 and 6.1.1.4'
U U -9.6767 9.6646 'International Tables Vol C Tables 4.2.6.8 and 6.1.1.4'

loop_
_geom_angle_atom_site_label_1
_geom_angle_atom_site_label_2
_geom_angle_atom_site_label_3
_geom_angle
N1 U1 N2 123.77(10)
N1 U1 Cl1 100.52(7)
N2 U1 Cl1 106.67(8)
N1 U1 C1 65.32(10)
N2 U1 C1 136.71(10)
Cl1 U1 C1 113.00(7)
N1 U1 C5 86.06(10)
N2 U1 C5 106.16(11)
Cl1 U1 C5 134.73(8)
C1 U1 C5 31.18(11)
N1 U1 C2 84.04(11)
N2 U1 C2 145.31(11)
Cl1 U1 C2 85.23(7)
C1 U1 C2 31.63(10)
C5 U1 C2 50.63(10)
N1 U1 C4 114.58(10)
N2 U1 C4 96.45(11)
Cl1 U1 C4 115.59(7)
C1 U1 C4 51.09(11)
C5 U1 C4 30.19(10)
C2 U1 C4 49.94(11)
N1 U1 C3 112.95(11)
N2 U1 C3 116.46(11)
Cl1 U1 C3 87.47(7)
C1 U1 C3 51.04(11)
C5 U1 C3 49.91(10)
C2 U1 C3 29.87(11)
C4 U1 C3 30.08(10)
N2 Si2 C18 114.20(19)
N2 Si2 C16 109.6(2)
C18 Si2 C16 105.7(2)
N2 Si2 C17 109.64(19)
C18 Si2 C17 108.2(3)
C16 Si2 C17 109.4(2)
N1 Si1 C1 94.18(14)
N1 Si1 C10 116.44(16)
C1 Si1 C10 114.15(17)
N1 Si1 C11 114.34(16)
C1 Si1 C11 113.37(16)
C10 Si1 C11 104.7(2)
C5 C1 C2 105.5(3)
C5 C1 Si1 126.2(3)
C2 C1 Si1 121.6(2)
C5 C1 U1 75.8(2)
C2 C1 U1 76.13(18)
Si1 C1 U1 90.76(12)
C3 C2 C1 109.0(3)
C3 C2 C6 125.3(3)
C1 C2 C6 125.7(3)
C3 C2 U1 77.7(2)
C1 C2 U1 72.24(19)
C6 C2 U1 117.0(2)
C4 C5 C1 109.7(3)
C4 C5 C9 123.2(3)
C1 C5 C9 126.8(3)
C4 C5 U1 77.69(19)
C1 C5 U1 72.98(18)
C9 C5 U1 121.1(2)
C5 C4 C3 107.6(3)
C5 C4 C8 125.6(3)
C3 C4 C8 126.4(3)
C5 C4 U1 72.12(18)
C3 C4 U1 75.31(18)
C8 C4 U1 123.8(3)
C2 C3 C4 108.2(3)
C2 C3 C7 125.9(3)
C4 C3 C7 125.6(4)
C2 C3 U1 72.46(18)
C4 C3 U1 74.61(19)
C7 C3 U1 123.6(2)
N2 Si3 C21 112.31(17)
N2 Si3 C19 112.70(19)
C21 Si3 C19 108.9(2)
N2 Si3 C20 109.15(17)
C21 Si3 C20 106.5(2)
C19 Si3 C20 107.0(2)
Si3 N2 Si2 121.07(19)
Si3 N2 U1 120.96(16)
Si2 N2 U1 117.93(15)
C12 N1 Si1 128.2(2)
C12 N1 U1 121.6(2)
Si1 N1 U1 109.74(13)
N1 C12 C13 110.5(3)
N1 C12 C14 110.7(3)
C13 C12 C14 109.9(3)
N1 C12 C15 108.0(3)
C13 C12 C15 108.8(3)
C14 C12 C15 108.9(3)

loop_
_geom_bond_atom_site_label_1
_geom_bond_atom_site_label_2
_geom_bond_distance
U1 N1 2.223(3)
U1 N2 2.257(3)
U1 Cl1 2.6124(9)
U1 C1 2.638(3)
U1 C5 2.676(3)
U1 C2 2.690(3)
U1 C4 2.747(3)
U1 C3 2.756(3)
Si2 N2 1.746(3)
Si2 C18 1.863(5)
Si2 C16 1.864(4)
Si2 C17 1.886(4)
Si1 N1 1.742(3)
Si1 C1 1.870(3)
Si1 C10 1.872(4)
Si1 C11 1.877(4)
C1 C5 1.429(5)
C1 C2 1.453(4)
C7 C3 1.509(5)
C2 C3 1.405(5)
C2 C6 1.504(5)
C8 C4 1.507(5)
C5 C4 1.414(5)
C5 C9 1.520(4)
C4 C3 1.428(5)
Si3 N2 1.736(3)
Si3 C21 1.870(4)
Si3 C19 1.877(4)
Si3 C20 1.880(4)
N1 C12 1.485(4)
C13 C12 1.531(5)
C15 C12 1.542(5)
C12 C14 1.534(5)
